data_2001529
loop_
_publ_author_name
'Marsh, R. E.'
'Schaefer, W. P.'
'Hodge, J. A.'
'Hughes, M. E.'
'Gray, H. B.'
'Lyons, J. E.'
'Ellis, Jnr, P. E.'

_publ_section_title
;
 A highly solvated zinc(II)
 tetrakis(pentafluorophenyl)-\b-octabromoporphyrin
;
_journal_issue 7
_journal_name_full 'Acta Crystallographica Section C'
_journal_page_first 1339
_journal_page_last 1342
_journal_paper_doi 10.1107/S0108270193000642
_journal_volume 49
_journal_year 1993
_chemical_formula_moiety 'C44 Br8 F20 N4 Zn,C Cl4,C6 H4 Cl2,0.5(C3 H6 O),0.5(C H4 O),0.5(C3 H6 O),H2 O'
_chemical_formula_sum 'C54.5 H14 Br8 Cl6 F20 N4 O2.5 Zn'
_chemical_formula_weight 2062.03
_space_group_IT_number 62
_space_group_name_Hall '-P 2ac 2n'
_space_group_name_H-M_alt 'P n m a'
_symmetry_cell_setting orthorhombic
_symmetry_space_group_name_Hall '-P 2ac 2n'
_symmetry_space_group_name_H-M 'P n m a'
_atom_type_scat_source 'Cromer & Waber (1974)'
_cell_angle_alpha 90
_cell_angle_beta 90
_cell_angle_gamma 90
_cell_formula_units_Z 4
_cell_length_a 12.053(4)
_cell_length_b 18.453(6)
_cell_length_c 29.259(10)
_cell_measurement_reflns_used 19
_cell_measurement_temperature 295
_cell_measurement_theta_max 12
_cell_measurement_theta_min 6
_cell_volume 6508(4)
_diffrn_measurement_device 'Enraf-Nonius CAD-4'
_diffrn_measurement_method \w
_diffrn_radiation_type MoK\a
_diffrn_radiation_wavelength 0.71073
_diffrn_reflns_av_R_equivalents '0.067 for 2057 duplicates (GOF = 0.95 for 2948 multiples)'
_diffrn_reflns_limit_h_max 11
_diffrn_reflns_limit_h_min -11
_diffrn_reflns_limit_k_max 17
_diffrn_reflns_limit_k_min 0
_diffrn_reflns_limit_l_max 28
_diffrn_reflns_limit_l_min 0
_diffrn_reflns_number 6539
_diffrn_reflns_theta_max 20
_diffrn_standards_decay_% within_counting_statistics
_diffrn_standards_interval_time 120
_diffrn_standards_number 3
_exptl_absorpt_coefficient_mu 5.60
_exptl_absorpt_correction_type none
_exptl_crystal_colour Purple
_exptl_crystal_density_diffrn 2.10
_exptl_crystal_description 'Elongated hexagonal prism'
_exptl_crystal_size_max 0.30
_exptl_crystal_size_mid 0.12
_exptl_crystal_size_min 0.11
_refine_diff_density_max 2.35
_refine_diff_density_min -1.65
_refine_ls_goodness_of_fit_obs 1.74
_refine_ls_hydrogen_treatment 'No H atoms included in model'
_refine_ls_number_parameters 294
_refine_ls_number_reflns 3151
_refine_ls_R_factor_obs '0.066 (on F) for 1398 refs with F~o~^2^>3\s(F~o~^2^)'
_refine_ls_shift/esd_max '0.01 for porphyrin, 0.10 for solvents'
_refine_ls_structure_factor_coef Fsqd
_refine_ls_weighting_details 'w = 1/\s^2^(F~o~^2^)'
_refine_ls_weighting_scheme calc
_refine_ls_wR_factor_obs 0.020_(on_F^2^)
_reflns_number_observed 3151
_reflns_number_total 3151
_reflns_observed_criterion All_reflections_used
_cod_data_source_file hh1024.cif
_cod_data_source_block hh1024_structure_1_of_1
_cod_depositor_comments
;
The following automatic conversions were performed:

'_refine_ls_weighting_scheme' value '1/\s^2^(F~o~^2^)' was changed to
'calc'. New tag '_refine_ls_weighting_details' was created. The value
of the new tag was set to 'w = 1/\s^2^(F~o~^2^)'.

Automatic conversion script
Id: cif_fix_values 3143 2015-03-26 13:38:13Z robertas 
;
_cod_database_code 2001529

loop_
_space_group_symop_id
_space_group_symop_operation_xyz
1 x,y,z
2 -x+1/2,-y,z+1/2
3 x+1/2,-y+1/2,-z+1/2
4 -x,y+1/2,-z
5 -x,-y,-z
6 x+1/2,y,-z+1/2
7 -x+1/2,y+1/2,z+1/2
8 x,-y+1/2,z

loop_
_atom_site_label
_atom_site_fract_x
_atom_site_fract_y
_atom_site_fract_z
_atom_site_U_iso_or_equiv
Zn .2496(3) .2500 .53940(10) .0535(11)
Br1 .3871(2) .34190(10) .72580(10) .0859(9)
Br2 .1145(2) .54330(10) .59490(10) .0694(8)
Br3 .1366(2) .54590(10) .47950(10) .0647(8)
Br4 .4192(2) .34160(10) .35700(10) .0666(8)
N1 .2609(17) .2500 .6087(7) ?
N2 .2583(11) .3611(7) .5400(6) ?
N3 .2829(16) .2500 .4714(7) ?
C1 .3234(14) .2866(9) .6799(6) ?
C2 .2805(15) .3104(10) .6361(6) ?
C3 .2502(15) .3813(10) .6216(6) ?
C4 .2347(15) .4021(11) .5770(7) ?
C5 .1866(15) .4701(11) .5607(7) ?
C6 .1975(15) .4691(11) .5147(7) ?
C7 .2428(14) .4021(10) .5009(6) ?
C8 .2780(14) .3823(9) .4578(7) ?
C9 .3041(14) .3112(10) .4462(6) ?
C10 .3547(13) .2866(8) .4029(5) ?
C11 .2450(15) .4355(10) .6592(6) ?
C12 .3133(17) .4891(12) .6647(7) ?
C13 .3121(18) .5422(12) .6987(7) ?
C14 .2221(16) .5353(11) .7292(7) ?
C15 .1475(18) .4830(12) .7269(7) ?
C16 .1598(16) .4350(12) .6907(7) ?
C17 .2761(16) .4389(11) .4222(6) ?
C18 .353(2) .4929(14) .4207(8) ?
C19 .3532(19) .5443(13) .3868(8) ?
C20 .2736(18) .5398(13) .3554(8) ?
C21 .196(2) .4894(14) .3552(9) ?
C22 .200(2) .4359(14) .3895(9) ?
F12 .3972(10) .4977(6) .6349(4) .076(4)
F13 .3822(11) .5941(7) .7030(4) .094(5)
F14 .2156(11) .5844(7) .7642(4) .099(5)
F15 .0637(11) .4799(7) .7559(4) .090(5)
F16 .0811(10) .3822(7) .6893(4) .080(4)
F18 .4313(9) .4962(6) .4530(5) .075(4)
F19 .4281(12) .5974(7) .3880(5) .123(6)
F20 .2727(14) .5938(8) .3219(5) .136(6)
F21 .1181(13) .4888(8) .3230(4) .120(6)
F22 .1219(10) .3869(7) .3876(4) .079(4)
Cl1a .136(2) .2500 .3140(9) .155(10)
Cl2a -.036(5) .2500 .2455(9) .29(3)
Cl3a -.069(4) .1737(18) .3230(11) .34(2)
Cl1b -.204(3) .2500 .2899(16) .232(19)
Cl2b -.049(3) .2500 .3610(11) .177(13)
Cl3b -.009(3) .1774(15) .2828(10) .224(14)
C2b -.0606(18) .1829(12) .6066(7) ?
Cl1o .0958(16) .1295(11) .0229(7) ?
Cl2o .0090(14) .2300 -.0488(6) ?
C(a) -.0082 .2500 .3012 ?
C(b) -.0676 .2500 .3064 ?
O(a) .0706 .2500 .5376 ?
C1a -.0190 .2500 .5177 ?
C2a -.1290 .2500 .5420 ?
C3a -.0290 .2500 .4666 ?
O(b) -.2185 .2500 .5980 ?
C1b -.1190 .2500 .6020 ?
C1o .1054 .2194 .0311 ?
C2o .0641 .2659 -.0016 ?
C3o .0718 .3399 .0045 ?
C4o .1210 .3674 .0434 ?
C5o .1623 .3208 .0762 ?
C6o .1546 .2469 .0701 ?

loop_
_geom_angle_atom_site_label_1
_geom_angle_atom_site_label_2
_geom_angle_atom_site_label_3
_geom_angle
_geom_angle_publ_flag
N1 Zn N2 89.4(7) yes
N1 Zn N3 164.8(8) yes
N2 Zn N3 89.8(7) yes
N2 Zn N2' 174.1(6) yes

loop_
_geom_bond_atom_site_label_1
_geom_bond_atom_site_label_2
_geom_bond_distance
_geom_bond_publ_flag
Zn N1 2.03(2) yes
Zn N2 2.053(14) yes
Zn N3 2.03(2) yes
Zn O(a) 2.158 yes
Zn Cl2o 3.167 yes
Br1 C1 1.853(17) yes
Br2 C5 1.891(19) yes
Br3 C6 1.90(2) yes
Br4 C10 1.854(15) yes
N1 C2 1.39(3) yes
N2 C4 1.35(2) yes
N2 C7 1.38(2) yes
N3 C9 1.37(3) yes
C1 C1 1.35(2) yes
C1 C2 1.45(3) yes
C2 C3 1.42(3) yes
C3 C4 1.37(3) yes
C3 C11 1.49(3) yes
C4 C5 1.46(3) yes
C5 C6 1.35(3) yes
C6 C7 1.41(3) yes
C7 C8 1.38(3) yes
C8 C9 1.39(3) yes
C8 C17 1.48(3) yes
C9 C10 1.48(2) yes
C10 C10 1.35(2) yes
C11 C12 1.30(3) yes
C11 C16 1.38(3) yes
C12 C13 1.40(3) yes
C12 F12 1.34(2) yes
C13 C14 1.41(3) yes
C13 F13 1.28(3) yes
C14 C15 1.32(3) yes
C14 F14 1.37(2) yes
C15 C16 1.39(3) yes
C15 F15 1.32(3) yes
C16 F16 1.36(2) yes
C17 C18 1.36(3) yes
C17 C22 1.33(3) yes
C18 C19 1.37(3) yes
C18 F18 1.34(3) yes
C19 C20 1.33(3) yes
C19 F19 1.33(3) yes
C20 C21 1.32(3) yes
C20 F20 1.40(3) yes
C21 C22 1.41(4) yes
C21 F21 1.33(3) yes
C22 F22 1.31(3) yes
C(a) Cl1a 1.775 yes
C(a) Cl2a 1.663 yes
C(a) Cl3a 1.710 yes
C(b) Cl1b 1.715 yes
C(b) Cl2b 1.613 yes
C(b) Cl3b 1.664 yes
O(a) C1a 1.227 yes
C1a C2a 1.504 yes
C1a C3a 1.500 yes
O(b) C1b 1.205 yes
C1b C2b 1.431 yes
C1o C2o 1.380 yes
C1o C6o 1.380 yes
C1o Cl1o 1.680 yes
C2o C3o 1.380 yes
C2o Cl2o 1.669 yes
C3o C4o 1.380 yes
C4o C5o 1.380 yes
C5o C6o 1.380 yes
